data_4132131
loop_
_publ_author_name
'Wang, Hao'
'Zhang, Jiji'
'Lee, Hung Kay'
'Xie, Zuowei'

_publ_section_title
;
 Borylene Insertion into Cage B-H Bond: A Route to Electron-Precise B-B
 Single Bond.
;
_journal_issue 11
_journal_name_full 'Journal of the American Chemical Society'
_journal_page_first 3888
_journal_page_last 3891
_journal_paper_doi 10.1021/jacs.8b01795
_journal_volume 140
_journal_year 2018
_chemical_formula_sum 'C40 H72 B11 N4 Na O2 Si2'
_chemical_formula_weight 839.09
_space_group_crystal_system triclinic
_space_group_IT_number 2
_space_group_name_Hall '-P 1'
_space_group_name_H-M_alt 'P -1'
_atom_sites_solution_hydrogens mixed
_audit_creation_method SHELXL-2014/6
_cell_angle_alpha 80.603(14)
_cell_angle_beta 77.248(15)
_cell_angle_gamma 79.736(15)
_cell_formula_units_Z 2
_cell_length_a 10.542(5)
_cell_length_b 15.037(7)
_cell_length_c 17.602(9)
_cell_measurement_reflns_used 80
_cell_measurement_temperature 296(2)
_cell_measurement_theta_max 15
_cell_measurement_theta_min 15
_cell_volume 2655(2)
_computing_cell_refinement 'BRUKER D8VENTURE DIFFRACTOMETER'
_computing_data_collection 'BRUKER D8VENTURE DIFFRACTOMETER'
_computing_data_reduction 'BRUKER D8VENTURE DIFFRACTOMETER'
_computing_molecular_graphics 'BRUKER SHELXTL'
_computing_publication_material 'BRUKER SHELXTL'
_computing_structure_refinement 'SHELXL-2014/6 (Sheldrick, 2014)'
_diffrn_ambient_temperature 296(2)
_diffrn_measured_fraction_theta_full 0.999
_diffrn_measured_fraction_theta_max 0.999
_diffrn_measurement_device_type 'BRUKER D8VENTURE DIFFRACTOMETER'
_diffrn_measurement_method 'PHI & OMEGA SCAN'
_diffrn_radiation_type MoK\a
_diffrn_radiation_wavelength 0.71073
_diffrn_reflns_av_R_equivalents 0.0966
_diffrn_reflns_av_unetI/netI 0.0782
_diffrn_reflns_Laue_measured_fraction_full 0.999
_diffrn_reflns_Laue_measured_fraction_max 0.999
_diffrn_reflns_limit_h_max 12
_diffrn_reflns_limit_h_min -12
_diffrn_reflns_limit_k_max 18
_diffrn_reflns_limit_k_min -18
_diffrn_reflns_limit_l_max 21
_diffrn_reflns_limit_l_min -21
_diffrn_reflns_number 70416
_diffrn_reflns_point_group_measured_fraction_full 0.999
_diffrn_reflns_point_group_measured_fraction_max 0.999
_diffrn_reflns_theta_full 25.242
_diffrn_reflns_theta_max 25.247
_diffrn_reflns_theta_min 2.262
_exptl_absorpt_coefficient_mu 0.110
_exptl_absorpt_correction_T_max 0.7456
_exptl_absorpt_correction_T_min 0.6821
_exptl_absorpt_correction_type multi-scan
_exptl_crystal_colour colourless
_exptl_crystal_density_diffrn 1.049
_exptl_crystal_description block
_exptl_crystal_F_000 900
_exptl_crystal_size_max 0.400
_exptl_crystal_size_mid 0.300
_exptl_crystal_size_min 0.200
_platon_squeeze_details
;
;
_refine_diff_density_max 0.498
_refine_diff_density_min -0.295
_refine_diff_density_rms 0.052
_refine_ls_extinction_method none
_refine_ls_goodness_of_fit_ref 1.058
_refine_ls_hydrogen_treatment mixed
_refine_ls_matrix_type full
_refine_ls_number_parameters 581
_refine_ls_number_reflns 9611
_refine_ls_number_restraints 0
_refine_ls_restrained_S_all 1.058
_refine_ls_R_factor_all 0.1498
_refine_ls_R_factor_gt 0.0885
_refine_ls_shift/su_max 0.000
_refine_ls_shift/su_mean 0.000
_refine_ls_structure_factor_coef Fsqd
_refine_ls_weighting_details 'w=1/[\s^2^(Fo^2^)+(0.1076P)^2^+1.8934P] where P=(Fo^2^+2Fc^2^)/3'
_refine_ls_weighting_scheme calc
_refine_ls_wR_factor_gt 0.2027
_refine_ls_wR_factor_ref 0.2320
_reflns_Friedel_coverage 0.000
_reflns_number_gt 6025
_reflns_number_total 9611
_reflns_threshold_expression 'I > 2\s(I)'
_cod_data_source_file ja8b01795_si_002.cif
_cod_data_source_block '[2Na]2'
_cod_depositor_comments
;

2021-04-11
Z value and formula fixed to values more according to usual
chemical conventions.                 miguel
;
_cod_original_formula_sum 'C80 H144 B22 N8 Na2 O4 Si4'
_cod_original_formula_weight 1678.18
_cod_original_formula_units_Z 1
_cod_original_cell_volume 2656(2)
_cod_database_code 4132131
_shelx_space_group_comment
;
The symmetry employed for this shelxl refinement is uniquely defined
by the following loop, which should always be used as a source of
symmetry information in preference to the above space-group names.
They are only intended as comments.
;
_shelx_estimated_absorpt_t_min 0.957
_shelx_estimated_absorpt_t_max 0.978
_shelxl_version_number 2014/6

loop_
_space_group_symop_operation_xyz
'x, y, z'
'-x, -y, -z'

loop_
_atom_site_label
_atom_site_type_symbol
_atom_site_fract_x
_atom_site_fract_y
_atom_site_fract_z
_atom_site_U_iso_or_equiv
_atom_site_adp_type
_atom_site_occupancy
_atom_site_site_symmetry_order
_atom_site_calc_flag
_atom_site_refinement_flags_posn
_atom_site_refinement_flags_adp
Na1 Na 0.33010(16) 1.03965(10) 0.46803(9) 0.0568(5) Uani 1 1 d . .
Si1 Si 0.33975(10) 0.61444(6) 0.72096(6) 0.0363(3) Uani 1 1 d . .
Si2 Si 0.25788(10) 0.77286(7) 0.84247(6) 0.0373(3) Uani 1 1 d . .
N1 N 0.4545(3) 0.51025(19) 0.69088(19) 0.0440(8) Uani 1 1 d . .
N2 N 0.2436(3) 0.52187(18) 0.72236(18) 0.0392(8) Uani 1 1 d . .
N3 N 0.1140(3) 0.7727(2) 0.92589(17) 0.0406(8) Uani 1 1 d . .
N4 N 0.2958(3) 0.8171(2) 0.92685(18) 0.0443(8) Uani 1 1 d . .
C1 C 0.3171(4) 0.7172(2) 0.6544(2) 0.0423(10) Uani 1 1 d . .
C2 C 0.2414(4) 0.8460(3) 0.7538(2) 0.0471(10) Uani 1 1 d . .
C11 C 0.5975(4) 0.4775(3) 0.6765(3) 0.0655(13) Uani 1 1 d . .
C12 C 0.6350(6) 0.3894(5) 0.7235(6) 0.175(4) Uani 1 1 d . .
H12A H 0.7287 0.3724 0.7113 0.263 Uiso 1 1 calc R U
H12B H 0.6076 0.3955 0.7784 0.263 Uiso 1 1 calc R U
H12C H 0.5931 0.3433 0.7114 0.263 Uiso 1 1 calc R U
C13 C 0.6681(5) 0.5493(4) 0.6914(4) 0.0960(19) Uani 1 1 d . .
H13A H 0.7610 0.5283 0.6822 0.144 Uiso 1 1 calc R U
H13B H 0.6502 0.6042 0.6567 0.144 Uiso 1 1 calc R U
H13C H 0.6383 0.5612 0.7449 0.144 Uiso 1 1 calc R U
C14 C 0.6414(6) 0.4675(7) 0.5876(5) 0.158(4) Uani 1 1 d . .
H14A H 0.7342 0.4463 0.5759 0.237 Uiso 1 1 calc R U
H14B H 0.5946 0.4245 0.5749 0.237 Uiso 1 1 calc R U
H14C H 0.6226 0.5256 0.5572 0.237 Uiso 1 1 calc R U
C15 C 0.3539(4) 0.4637(2) 0.7042(2) 0.0380(9) Uani 1 1 d . .
C16 C 0.3582(4) 0.3639(2) 0.7045(2) 0.0455(10) Uani 1 1 d . .
C17 C 0.3315(5) 0.3101(3) 0.7756(3) 0.0627(13) Uani 1 1 d . .
H17A H 0.3169 0.3357 0.8220 0.075 Uiso 1 1 calc R U
C18 C 0.3261(5) 0.2176(3) 0.7784(4) 0.0842(17) Uani 1 1 d . .
H18A H 0.3099 0.1810 0.8264 0.101 Uiso 1 1 calc R U
C19 C 0.3448(6) 0.1816(3) 0.7099(5) 0.094(2) Uani 1 1 d . .
H19A H 0.3392 0.1203 0.7114 0.113 Uiso 1 1 calc R U
C20 C 0.3716(6) 0.2341(4) 0.6392(4) 0.0871(17) Uani 1 1 d . .
H20A H 0.3839 0.2083 0.5931 0.105 Uiso 1 1 calc R U
C21 C 0.3806(5) 0.3260(3) 0.6354(3) 0.0661(13) Uani 1 1 d . .
H21A H 0.4015 0.3614 0.5871 0.079 Uiso 1 1 calc R U
C22 C 0.1054(4) 0.5135(3) 0.7229(3) 0.0499(11) Uani 1 1 d . .
C23 C 0.0316(5) 0.6069(3) 0.7110(4) 0.102(2) Uani 1 1 d . .
H23A H -0.0584 0.6031 0.7111 0.152 Uiso 1 1 calc R U
H23B H 0.0353 0.6397 0.7527 0.152 Uiso 1 1 calc R U
H23C H 0.0702 0.6381 0.6616 0.152 Uiso 1 1 calc R U
C24 C 0.0439(6) 0.4689(5) 0.8035(4) 0.137(3) Uani 1 1 d . .
H24A H -0.0457 0.4633 0.8041 0.206 Uiso 1 1 calc R U
H24B H 0.0924 0.4095 0.8145 0.206 Uiso 1 1 calc R U
H24C H 0.0461 0.5057 0.8428 0.206 Uiso 1 1 calc R U
C25 C 0.0926(6) 0.4582(6) 0.6631(5) 0.152(4) Uani 1 1 d . .
H25A H 0.0014 0.4552 0.6663 0.228 Uiso 1 1 calc R U
H25B H 0.1293 0.4859 0.6117 0.228 Uiso 1 1 calc R U
H25C H 0.1390 0.3978 0.6728 0.228 Uiso 1 1 calc R U
C26 C -0.0182(4) 0.7446(3) 0.9420(2) 0.0567(12) Uani 1 1 d . .
C27 C -0.1203(6) 0.7963(7) 0.9983(5) 0.163(4) Uani 1 1 d . .
H27A H -0.2024 0.7738 1.0053 0.244 Uiso 1 1 calc R U
H27B H -0.0934 0.7885 1.0480 0.244 Uiso 1 1 calc R U
H27C H -0.1309 0.8598 0.9780 0.244 Uiso 1 1 calc R U
C28 C -0.0038(9) 0.6442(5) 0.9746(5) 0.163(4) Uani 1 1 d . .
H28A H -0.0881 0.6239 0.9857 0.244 Uiso 1 1 calc R U
H28B H 0.0558 0.6097 0.9367 0.244 Uiso 1 1 calc R U
H28C H 0.0300 0.6355 1.0221 0.244 Uiso 1 1 calc R U
C29 C -0.0602(5) 0.7563(5) 0.8645(3) 0.109(2) Uani 1 1 d . .
H29A H -0.1458 0.7388 0.8723 0.163 Uiso 1 1 calc R U
H29B H -0.0632 0.8190 0.8417 0.163 Uiso 1 1 calc R U
H29C H 0.0016 0.7187 0.8299 0.163 Uiso 1 1 calc R U
C30 C 0.1783(4) 0.8031(2) 0.9708(2) 0.0388(9) Uani 1 1 d . .
C31 C 0.1259(4) 0.8199(3) 1.0536(2) 0.0429(9) Uani 1 1 d . .
C32 C 0.1253(5) 0.7495(3) 1.1149(2) 0.0580(12) Uani 1 1 d . .
H32A H 0.1638 0.6908 1.1053 0.070 Uiso 1 1 calc R U
C33 C 0.0676(5) 0.7667(4) 1.1903(3) 0.0738(14) Uani 1 1 d . .
H33A H 0.0695 0.7198 1.2318 0.089 Uiso 1 1 calc R U
C34 C 0.0075(5) 0.8523(4) 1.2042(3) 0.0769(15) Uani 1 1 d . .
H34A H -0.0346 0.8627 1.2550 0.092 Uiso 1 1 calc R U
C35 C 0.0083(5) 0.9223(4) 1.1452(3) 0.0807(16) Uani 1 1 d . .
H35A H -0.0321 0.9805 1.1554 0.097 Uiso 1 1 calc R U
C36 C 0.0695(5) 0.9068(3) 1.0698(3) 0.0612(12) Uani 1 1 d . .
H36A H 0.0727 0.9552 1.0294 0.073 Uiso 1 1 calc R U
C37 C 0.4062(4) 0.8529(3) 0.9472(3) 0.0596(12) Uani 1 1 d . .
C38 C 0.4195(6) 0.8234(5) 1.0328(3) 0.0931(18) Uani 1 1 d . .
H38A H 0.4914 0.8480 1.0427 0.140 Uiso 1 1 calc R U
H38B H 0.3396 0.8455 1.0668 0.140 Uiso 1 1 calc R U
H38C H 0.4358 0.7580 1.0425 0.140 Uiso 1 1 calc R U
C39 C 0.3842(6) 0.9571(3) 0.9297(3) 0.0891(17) Uani 1 1 d . .
H39A H 0.4544 0.9809 0.9425 0.134 Uiso 1 1 calc R U
H39B H 0.3825 0.9747 0.8749 0.134 Uiso 1 1 calc R U
H39C H 0.3020 0.9809 0.9606 0.134 Uiso 1 1 calc R U
C40 C 0.5333(4) 0.8139(3) 0.8945(3) 0.0685(13) Uani 1 1 d . .
H40A H 0.6067 0.8354 0.9058 0.103 Uiso 1 1 calc R U
H40B H 0.5447 0.7486 0.9042 0.103 Uiso 1 1 calc R U
H40C H 0.5281 0.8333 0.8404 0.103 Uiso 1 1 calc R U
C41 C 0.3084(10) 0.9132(6) 0.3436(5) 0.154(3) Uani 1 1 d . .
H41A H 0.2640 0.8638 0.3739 0.184 Uiso 1 1 calc R U
H41B H 0.3996 0.9003 0.3492 0.184 Uiso 1 1 calc R U
C42 C 0.3028(11) 0.9170(10) 0.2634(7) 0.200(5) Uani 1 1 d . .
H42A H 0.3905 0.9075 0.2315 0.240 Uiso 1 1 calc R U
H42B H 0.2540 0.8710 0.2564 0.240 Uiso 1 1 calc R U
C43 C 0.2382(15) 1.0049(9) 0.2427(6) 0.195(5) Uani 1 1 d . .
H43A H 0.1650 1.0015 0.2186 0.234 Uiso 1 1 calc R U
H43B H 0.2983 1.0406 0.2056 0.234 Uiso 1 1 calc R U
C44 C 0.1909(10) 1.0466(5) 0.3150(6) 0.159(4) Uani 1 1 d . .
H44A H 0.2135 1.1076 0.3076 0.191 Uiso 1 1 calc R U
H44B H 0.0962 1.0502 0.3306 0.191 Uiso 1 1 calc R U
C45 C 0.0515(7) 1.1521(4) 0.5510(5) 0.136(3) Uani 1 1 d . .
H45A H 0.0703 1.1122 0.5976 0.163 Uiso 1 1 calc R U
H45B H -0.0093 1.1267 0.5295 0.163 Uiso 1 1 calc R U
C46 C -0.0060(9) 1.2441(5) 0.5708(4) 0.148(3) Uani 1 1 d . .
H46A H -0.1008 1.2531 0.5762 0.177 Uiso 1 1 calc R U
H46B H 0.0150 1.2536 0.6195 0.177 Uiso 1 1 calc R U
C47 C 0.0514(9) 1.3045(5) 0.5072(5) 0.144(3) Uani 1 1 d . .
H47A H 0.0927 1.3471 0.5260 0.173 Uiso 1 1 calc R U
H47B H -0.0150 1.3388 0.4790 0.173 Uiso 1 1 calc R U
C48 C 0.1476(8) 1.2486(4) 0.4568(5) 0.146(3) Uani 1 1 d . .
H48A H 0.1177 1.2480 0.4087 0.176 Uiso 1 1 calc R U
H48B H 0.2300 1.2731 0.4434 0.176 Uiso 1 1 calc R U
B3 B 0.4037(5) 0.7608(3) 0.7143(3) 0.0492(12) Uani 1 1 d . .
B4 B 0.4549(5) 0.7489(3) 0.6047(3) 0.0441(11) Uani 1 1 d . .
B5 B 0.2973(6) 0.7820(3) 0.5767(3) 0.0558(13) Uani 1 1 d . .
B6 B 0.1930(5) 0.8091(3) 0.6801(3) 0.0548(13) Uani 1 1 d . .
B7 B 0.3776(5) 0.8903(3) 0.7199(3) 0.0443(11) Uani 1 1 d . .
B8 B 0.4926(4) 0.8409(3) 0.6434(3) 0.0433(11) Uani 1 1 d . .
B9 B 0.4152(5) 0.8595(3) 0.5580(3) 0.0453(11) Uani 1 1 d . .
B10 B 0.2442(5) 0.8976(3) 0.5954(3) 0.0432(11) Uani 1 1 d . .
B11 B 0.2217(5) 0.9330(3) 0.6914(3) 0.0542(13) Uani 1 1 d . .
B12 B 0.3730(5) 0.9405(3) 0.6235(3) 0.0430(11) Uani 1 1 d . .
B13 B 0.3910(4) 0.6755(3) 0.7977(2) 0.0381(10) Uani 1 1 d . .
O1 O 0.2528(4) 0.9907(3) 0.3721(2) 0.0940(12) Uani 1 1 d . .
O2 O 0.1663(3) 1.1601(2) 0.4960(2) 0.0809(10) Uani 1 1 d . .
H6 H 0.088(3) 0.795(2) 0.6887(17) 0.026(8) Uiso 1 1 d . .
H8 H 0.601(4) 0.848(2) 0.6376(19) 0.043(10) Uiso 1 1 d . .
H4 H 0.530(4) 0.701(3) 0.577(3) 0.075(13) Uiso 1 1 d . .
H11 H 0.156(5) 0.997(3) 0.706(3) 0.095(16) Uiso 1 1 d . .
H12 H 0.401(4) 1.014(3) 0.601(2) 0.057(11) Uiso 1 1 d . .
H10 H 0.183(3) 0.942(2) 0.5552(18) 0.031(8) Uiso 1 1 d . .
H7 H 0.422(4) 0.924(3) 0.755(2) 0.071(13) Uiso 1 1 d . .
H5 H 0.271(4) 0.757(3) 0.529(2) 0.068(13) Uiso 1 1 d . .
H9 H 0.469(3) 0.888(2) 0.498(2) 0.040(9) Uiso 1 1 d . .
H13 H 0.464(4) 0.639(3) 0.830(2) 0.065(12) Uiso 1 1 d . .

loop_
_atom_site_aniso_label
_atom_site_aniso_U_11
_atom_site_aniso_U_22
_atom_site_aniso_U_33
_atom_site_aniso_U_23
_atom_site_aniso_U_13
_atom_site_aniso_U_12
Na1 0.0625(11) 0.0467(9) 0.0526(10) 0.0084(7) -0.0060(8) -0.0057(8)
Si1 0.0359(6) 0.0248(5) 0.0463(6) -0.0025(4) -0.0028(5) -0.0077(4)
Si2 0.0390(6) 0.0398(6) 0.0330(6) -0.0049(4) 0.0005(4) -0.0151(5)
N1 0.0371(19) 0.0302(16) 0.062(2) -0.0068(15) -0.0034(15) -0.0035(14)
N2 0.0407(19) 0.0226(15) 0.0538(19) -0.0044(14) -0.0056(15) -0.0086(14)
N3 0.0397(18) 0.0516(19) 0.0312(17) -0.0031(14) -0.0006(14) -0.0186(15)
N4 0.044(2) 0.052(2) 0.0411(18) -0.0122(15) -0.0052(15) -0.0175(16)
C1 0.051(2) 0.0220(18) 0.045(2) -0.0020(16) 0.0051(18) -0.0035(16)
C2 0.065(3) 0.044(2) 0.034(2) -0.0038(17) 0.0025(18) -0.028(2)
C11 0.043(3) 0.048(3) 0.100(4) -0.013(3) -0.003(2) 0.001(2)
C12 0.066(4) 0.088(5) 0.352(13) 0.061(6) -0.074(6) 0.001(4)
C13 0.035(3) 0.078(4) 0.175(6) -0.022(4) -0.017(3) -0.006(3)
C14 0.070(4) 0.250(10) 0.154(7) -0.112(7) 0.039(4) -0.022(5)
C15 0.047(2) 0.0268(19) 0.038(2) -0.0011(16) -0.0038(17) -0.0063(18)
C16 0.052(3) 0.029(2) 0.052(2) -0.0103(18) -0.0017(19) -0.0017(17)
C17 0.080(3) 0.037(2) 0.063(3) -0.003(2) -0.001(2) -0.007(2)
C18 0.099(4) 0.031(3) 0.105(4) -0.001(3) 0.009(3) -0.007(2)
C19 0.090(4) 0.034(3) 0.152(6) -0.028(4) 0.003(4) -0.009(3)
C20 0.102(4) 0.058(3) 0.103(5) -0.054(3) -0.004(4) 0.002(3)
C21 0.076(3) 0.051(3) 0.067(3) -0.021(2) 0.002(2) -0.005(2)
C22 0.043(2) 0.035(2) 0.075(3) -0.013(2) -0.009(2) -0.0134(18)
C23 0.050(3) 0.055(3) 0.209(7) -0.024(4) -0.044(4) -0.004(2)
C24 0.078(4) 0.152(7) 0.150(6) 0.052(5) 0.014(4) -0.043(4)
C25 0.078(4) 0.199(8) 0.224(9) -0.151(7) -0.069(5) 0.023(5)
C26 0.052(3) 0.081(3) 0.039(2) -0.009(2) 0.0040(19) -0.030(2)
C27 0.049(4) 0.306(11) 0.163(7) -0.162(8) 0.026(4) -0.041(5)
C28 0.198(9) 0.123(6) 0.196(8) 0.058(6) -0.080(7) -0.120(6)
C29 0.069(4) 0.218(8) 0.055(3) -0.025(4) -0.009(3) -0.061(4)
C30 0.047(2) 0.033(2) 0.035(2) 0.0001(16) -0.0070(18) -0.0062(17)
C31 0.046(2) 0.046(2) 0.034(2) -0.0071(18) -0.0076(17) -0.0018(19)
C32 0.080(3) 0.048(2) 0.042(3) -0.004(2) -0.005(2) -0.008(2)
C33 0.096(4) 0.078(4) 0.039(3) 0.006(2) -0.004(2) -0.017(3)
C34 0.079(4) 0.104(4) 0.046(3) -0.023(3) -0.002(2) -0.008(3)
C35 0.100(4) 0.075(4) 0.065(3) -0.035(3) -0.019(3) 0.018(3)
C36 0.079(3) 0.054(3) 0.050(3) -0.008(2) -0.024(2) 0.006(2)
C37 0.059(3) 0.071(3) 0.058(3) -0.011(2) -0.017(2) -0.023(2)
C38 0.081(4) 0.147(5) 0.068(3) -0.010(3) -0.033(3) -0.040(4)
C39 0.107(5) 0.068(3) 0.106(4) -0.033(3) -0.016(3) -0.036(3)
C40 0.047(3) 0.083(3) 0.081(3) -0.009(3) -0.017(2) -0.019(2)
C41 0.201(9) 0.132(7) 0.126(7) -0.031(6) -0.068(6) 0.038(6)
C42 0.204(11) 0.262(14) 0.147(9) -0.083(9) -0.100(8) 0.066(10)
C43 0.309(16) 0.190(11) 0.125(8) 0.048(8) -0.118(9) -0.108(11)
C44 0.205(10) 0.108(6) 0.194(10) 0.010(6) -0.133(8) -0.012(6)
C45 0.130(6) 0.085(5) 0.140(6) 0.005(4) 0.051(5) 0.007(4)
C46 0.177(8) 0.111(6) 0.102(5) -0.001(5) 0.022(5) 0.047(5)
C47 0.194(9) 0.072(4) 0.131(6) -0.010(4) -0.003(6) 0.033(5)
C48 0.131(6) 0.086(5) 0.153(7) 0.038(5) 0.040(5) 0.033(4)
B3 0.047(3) 0.050(3) 0.050(3) 0.013(2) -0.009(2) -0.021(2)
B4 0.041(3) 0.033(2) 0.048(3) -0.001(2) 0.005(2) -0.001(2)
B5 0.076(4) 0.035(3) 0.062(3) 0.002(2) -0.028(3) -0.014(2)
B6 0.044(3) 0.056(3) 0.057(3) 0.012(2) -0.002(2) -0.017(2)
B7 0.052(3) 0.045(3) 0.038(3) -0.005(2) -0.005(2) -0.018(2)
B8 0.037(3) 0.039(2) 0.049(3) 0.007(2) -0.001(2) -0.013(2)
B9 0.057(3) 0.037(2) 0.035(2) -0.0025(19) 0.008(2) -0.012(2)
B10 0.050(3) 0.034(2) 0.040(3) 0.007(2) -0.007(2) -0.003(2)
B11 0.059(3) 0.050(3) 0.042(3) 0.003(2) 0.003(2) -0.001(2)
B12 0.059(3) 0.025(2) 0.039(2) -0.0006(18) 0.003(2) -0.009(2)
B13 0.041(3) 0.034(2) 0.038(2) 0.0025(19) -0.009(2) -0.0065(19)
O1 0.112(3) 0.092(3) 0.080(3) -0.001(2) -0.042(2) 0.002(2)
O2 0.069(2) 0.061(2) 0.085(2) 0.0119(17) 0.0113(18) 0.0109(17)

loop_
_atom_type_symbol
_atom_type_description
_atom_type_scat_dispersion_real
_atom_type_scat_dispersion_imag
_atom_type_scat_source
C C 0.0033 0.0016 'International Tables Vol C Tables 4.2.6.8 and 6.1.1.4'
H H 0.0000 0.0000 'International Tables Vol C Tables 4.2.6.8 and 6.1.1.4'
B B 0.0013 0.0007 'International Tables Vol C Tables 4.2.6.8 and 6.1.1.4'
N N 0.0061 0.0033 'International Tables Vol C Tables 4.2.6.8 and 6.1.1.4'
Na Na 0.0362 0.0249 'International Tables Vol C Tables 4.2.6.8 and 6.1.1.4'
Si Si 0.0817 0.0704 'International Tables Vol C Tables 4.2.6.8 and 6.1.1.4'
O O 0.0106 0.0060 'International Tables Vol C Tables 4.2.6.8 and 6.1.1.4'

loop_
_geom_angle_atom_site_label_1
_geom_angle_atom_site_label_2
_geom_angle_atom_site_label_3
_geom_angle
_geom_angle_site_symmetry_1
_geom_angle_site_symmetry_3
O1 Na1 O2 98.67(16) . .
O1 Na1 B10 96.75(15) . .
O2 Na1 B10 101.06(13) . .
O1 Na1 B12 129.01(15) . .
O2 Na1 B12 105.48(13) . .
B10 Na1 B12 35.26(13) . .
O1 Na1 B8 95.36(15) . 2_676
O2 Na1 B8 93.10(13) . 2_676
B10 Na1 B8 159.72(14) . 2_676
B12 Na1 B8 126.64(14) . 2_676
O1 Na1 B9 100.01(15) . .
O2 Na1 B9 134.05(13) . .
B10 Na1 B9 35.26(13) . .
B12 Na1 B9 33.93(12) . .
B8 Na1 B9 126.16(14) 2_676 .
O1 Na1 Na1 128.32(13) . 2_676
O2 Na1 Na1 132.29(13) . 2_676
B10 Na1 Na1 83.14(11) . 2_676
B12 Na1 Na1 53.79(10) . 2_676
B8 Na1 Na1 76.59(11) 2_676 2_676
B9 Na1 Na1 53.61(10) . 2_676
C1 Si1 N2 119.19(17) . .
C1 Si1 N1 122.55(16) . .
N2 Si1 N1 70.45(14) . .
C1 Si1 B13 93.72(18) . .
N2 Si1 B13 137.61(17) . .
N1 Si1 B13 115.41(17) . .
C1 Si1 C15 131.05(16) . .
N2 Si1 C15 35.37(13) . .
N1 Si1 C15 35.19(13) . .
B13 Si1 C15 133.59(16) . .
C1 Si1 B3 48.38(17) . .
N2 Si1 B3 163.12(16) . .
N1 Si1 B3 124.75(16) . .
B13 Si1 B3 47.05(16) . .
C15 Si1 B3 159.70(16) . .
C2 Si2 N3 118.79(17) . .
C2 Si2 N4 120.65(17) . .
N3 Si2 N4 70.14(14) . .
C2 Si2 B13 98.64(18) . .
N3 Si2 B13 133.24(16) . .
N4 Si2 B13 115.23(17) . .
C2 Si2 C30 128.45(16) . .
N3 Si2 C30 34.87(13) . .
N4 Si2 C30 35.31(13) . .
B13 Si2 C30 131.70(16) . .
C2 Si2 B3 54.01(17) . .
N3 Si2 B3 164.01(16) . .
N4 Si2 B3 125.74(16) . .
B13 Si2 B3 46.06(16) . .
C30 Si2 B3 161.05(16) . .
C15 N1 C11 129.8(3) . .
C15 N1 Si1 90.5(2) . .
C11 N1 Si1 138.2(3) . .
C15 N2 C22 130.1(3) . .
C15 N2 Si1 91.1(2) . .
C22 N2 Si1 137.3(2) . .
C30 N3 C26 131.9(3) . .
C30 N3 Si2 91.7(2) . .
C26 N3 Si2 136.3(3) . .
C30 N4 C37 129.8(3) . .
C30 N4 Si2 91.0(2) . .
C37 N4 Si2 139.1(3) . .
B5 C1 B4 68.3(3) . .
B5 C1 B6 72.0(3) . .
B4 C1 B6 113.6(3) . .
B5 C1 Si1 159.9(3) . .
B4 C1 Si1 113.3(3) . .
B6 C1 Si1 121.6(2) . .
B5 C1 B3 114.2(3) . .
B4 C1 B3 67.7(3) . .
B6 C1 B3 84.0(3) . .
Si1 C1 B3 83.5(2) . .
B11 C2 B7 68.0(3) . .
B11 C2 B6 74.6(3) . .
B7 C2 B6 110.2(3) . .
B11 C2 Si2 163.2(3) . .
B7 C2 Si2 108.5(3) . .
B6 C2 Si2 120.9(3) . .
B11 C2 B3 110.7(3) . .
B7 C2 B3 63.0(2) . .
B6 C2 B3 79.7(3) . .
Si2 C2 B3 80.2(2) . .
N1 C11 C12 114.0(4) . .
N1 C11 C13 109.1(3) . .
C12 C11 C13 110.2(5) . .
N1 C11 C14 107.0(4) . .
C12 C11 C14 109.5(6) . .
C13 C11 C14 106.7(5) . .
N1 C15 N2 107.6(3) . .
N1 C15 C16 128.1(3) . .
N2 C15 C16 124.2(3) . .
N1 C15 Si1 54.27(17) . .
N2 C15 Si1 53.54(17) . .
C16 C15 Si1 172.7(3) . .
C17 C16 C21 119.9(4) . .
C17 C16 C15 118.5(4) . .
C21 C16 C15 121.4(4) . .
C16 C17 C18 120.4(5) . .
C19 C18 C17 119.1(5) . .
C18 C19 C20 121.0(5) . .
C19 C20 C21 120.5(5) . .
C16 C21 C20 119.0(5) . .
N2 C22 C23 108.0(3) . .
N2 C22 C25 113.3(4) . .
C23 C22 C25 110.9(5) . .
N2 C22 C24 109.2(4) . .
C23 C22 C24 107.2(5) . .
C25 C22 C24 108.1(6) . .
N3 C26 C27 115.1(4) . .
N3 C26 C29 106.7(3) . .
C27 C26 C29 109.6(5) . .
N3 C26 C28 107.5(4) . .
C27 C26 C28 108.8(6) . .
C29 C26 C28 109.0(5) . .
N3 C30 N4 107.1(3) . .
N3 C30 C31 125.5(3) . .
N4 C30 C31 127.5(3) . .
N3 C30 Si2 53.47(18) . .
N4 C30 Si2 53.65(18) . .
C31 C30 Si2 178.4(3) . .
C36 C31 C32 118.9(4) . .
C36 C31 C30 119.6(3) . .
C32 C31 C30 121.4(3) . .
C33 C32 C31 119.8(4) . .
C34 C33 C32 120.2(4) . .
C35 C34 C33 120.9(4) . .
C34 C35 C36 119.6(5) . .
C35 C36 C31 120.6(4) . .
N4 C37 C38 112.8(4) . .
N4 C37 C39 108.6(4) . .
C38 C37 C39 110.3(4) . .
N4 C37 C40 107.0(3) . .
C38 C37 C40 108.1(4) . .
C39 C37 C40 109.8(4) . .
O1 C41 C42 112.2(7) . .
C43 C42 C41 105.1(9) . .
C42 C43 C44 106.9(8) . .
O1 C44 C43 106.4(8) . .
O2 C45 C46 107.4(6) . .
C47 C46 C45 105.2(6) . .
C46 C47 C48 106.2(6) . .
O2 C48 C47 108.9(5) . .
B13 B3 C1 100.0(3) . .
B13 B3 B8 152.2(4) . .
C1 B3 B8 101.9(3) . .
B13 B3 B4 130.1(3) . .
C1 B3 B4 51.9(2) . .
B8 B3 B4 56.9(2) . .
B13 B3 B7 124.4(3) . .
C1 B3 B7 119.6(3) . .
B8 B3 B7 56.2(2) . .
B4 B3 B7 105.4(3) . .
B13 B3 C2 97.2(3) . .
C1 B3 C2 90.9(3) . .
B8 B3 C2 99.3(3) . .
B4 B3 C2 120.1(3) . .
B7 B3 C2 49.1(2) . .
B13 B3 Si1 53.81(19) . .
C1 B3 Si1 48.13(16) . .
B8 B3 Si1 138.7(3) . .
B4 B3 Si1 82.4(2) . .
B7 B3 Si1 156.3(3) . .
C2 B3 Si1 107.4(2) . .
B13 B3 Si2 52.79(19) . .
C1 B3 Si2 107.3(2) . .
B8 B3 Si2 133.4(3) . .
B4 B3 Si2 158.1(3) . .
B7 B3 Si2 77.7(2) . .
C2 B3 Si2 45.78(15) . .
Si1 B3 Si2 87.05(15) . .
C1 B4 B9 106.6(3) . .
C1 B4 B8 110.8(3) . .
B9 B4 B8 62.2(3) . .
C1 B4 B5 54.5(3) . .
B9 B4 B5 60.7(3) . .
B8 B4 B5 108.8(3) . .
C1 B4 B3 60.4(2) . .
B9 B4 B3 104.0(3) . .
B8 B4 B3 58.6(2) . .
B5 B4 B3 99.5(3) . .
C1 B5 B10 111.1(4) . .
C1 B5 B9 107.0(4) . .
B10 B5 B9 60.3(3) . .
C1 B5 B4 57.3(3) . .
B10 B5 B4 106.2(3) . .
B9 B5 B4 58.4(3) . .
C1 B5 B6 58.5(3) . .
B10 B5 B6 59.8(3) . .
B9 B5 B6 101.8(3) . .
B4 B5 B6 97.8(3) . .
C2 B6 C1 103.4(3) . .
C2 B6 B10 101.0(3) . .
C1 B6 B10 99.1(3) . .
C2 B6 B5 128.8(4) . .
C1 B6 B5 49.5(2) . .
B10 B6 B5 55.3(2) . .
C2 B6 B11 50.0(2) . .
C1 B6 B11 126.0(3) . .
B10 B6 B11 55.6(2) . .
B5 B6 B11 106.1(3) . .
C2 B7 B12 107.1(3) . .
C2 B7 B8 117.6(3) . .
B12 B7 B8 62.3(3) . .
C2 B7 B11 54.4(3) . .
B12 B7 B11 60.1(3) . .
B8 B7 B11 111.4(3) . .
C2 B7 B3 67.9(3) . .
B12 B7 B3 104.3(3) . .
B8 B7 B3 58.4(2) . .
B11 B7 B3 104.9(3) . .
B7 B8 B4 119.4(3) . .
B7 B8 B3 65.4(3) . .
B4 B8 B3 64.5(3) . .
B7 B8 B12 58.4(2) . .
B4 B8 B12 108.0(3) . .
B3 B8 B12 106.6(3) . .
B7 B8 B9 107.3(3) . .
B4 B8 B9 58.3(3) . .
B3 B8 B9 105.5(3) . .
B12 B8 B9 57.3(2) . .
B7 B8 Na1 117.8(2) . 2_676
B4 B8 Na1 116.1(2) . 2_676
B3 B8 Na1 172.9(3) . 2_676
B12 B8 Na1 80.1(2) . 2_676
B9 B8 Na1 79.9(2) . 2_676
B12 B9 B4 112.4(3) . .
B12 B9 B5 111.9(3) . .
B4 B9 B5 60.9(3) . .
B12 B9 B10 60.7(3) . .
B4 B9 B10 107.7(3) . .
B5 B9 B10 59.7(3) . .
B12 B9 B8 61.2(3) . .
B4 B9 B8 59.6(3) . .
B5 B9 B8 107.0(3) . .
B10 B9 B8 104.8(3) . .
B12 B9 Na1 72.4(2) . .
B4 B9 Na1 173.5(3) . .
B5 B9 Na1 113.6(3) . .
B10 B9 Na1 70.5(2) . .
B8 B9 Na1 126.8(2) . .
B5 B10 B12 110.0(3) . .
B5 B10 B9 60.0(3) . .
B12 B10 B9 58.1(3) . .
B5 B10 B11 123.2(3) . .
B12 B10 B11 59.2(3) . .
B9 B10 B11 110.8(3) . .
B5 B10 B6 64.9(3) . .
B12 B10 B6 103.8(3) . .
B9 B10 B6 105.2(3) . .
B11 B10 B6 65.2(3) . .
B5 B10 Na1 116.6(3) . .
B12 B10 Na1 73.6(2) . .
B9 B10 Na1 74.3(2) . .
B11 B10 Na1 112.3(3) . .
B6 B10 Na1 177.3(3) . .
C2 B11 B12 108.5(4) . .
C2 B11 B7 57.6(3) . .
B12 B11 B7 58.5(3) . .
C2 B11 B10 109.2(3) . .
B12 B11 B10 60.0(3) . .
B7 B11 B10 103.4(3) . .
C2 B11 B6 55.4(3) . .
B12 B11 B6 100.1(3) . .
B7 B11 B6 92.4(3) . .
B10 B11 B6 59.2(3) . .
B9 B12 B7 111.6(3) . .
B9 B12 B11 114.8(3) . .
B7 B12 B11 61.4(3) . .
B9 B12 B10 61.1(3) . .
B7 B12 B10 106.1(3) . .
B11 B12 B10 60.8(3) . .
B9 B12 B8 61.5(3) . .
B7 B12 B8 59.3(3) . .
B11 B12 B8 110.1(3) . .
B10 B12 B8 105.2(3) . .
B9 B12 Na1 73.7(2) . .
B7 B12 Na1 172.3(3) . .
B11 B12 Na1 111.6(3) . .
B10 B12 Na1 71.1(2) . .
B8 B12 Na1 128.1(2) . .
B3 B13 Si1 79.1(2) . .
B3 B13 Si2 81.2(2) . .
Si1 B13 Si2 115.6(2) . .
C41 O1 C44 107.8(6) . .
C41 O1 Na1 120.9(4) . .
C44 O1 Na1 125.9(5) . .
C45 O2 C48 105.1(4) . .
C45 O2 Na1 123.8(3) . .
C48 O2 Na1 130.3(3) . .

loop_
_geom_bond_atom_site_label_1
_geom_bond_atom_site_label_2
_geom_bond_distance
_geom_bond_site_symmetry_2
Na1 O1 2.299(4) .
Na1 O2 2.304(3) .
Na1 B10 2.940(5) .
Na1 B12 2.981(5) .
Na1 B8 2.999(5) 2_676
Na1 B9 3.002(5) .
Na1 Na1 3.917(4) 2_676
Si1 C1 1.793(4) .
Si1 N2 1.856(3) .
Si1 N1 1.874(3) .
Si1 B13 1.966(5) .
Si1 C15 2.308(4) .
Si1 B3 2.393(5) .
Si2 C2 1.780(4) .
Si2 N3 1.864(3) .
Si2 N4 1.868(3) .
Si2 B13 1.972(4) .
Si2 C30 2.319(4) .
Si2 B3 2.447(5) .
N1 C15 1.330(5) .
N1 C11 1.480(5) .
N2 C15 1.336(4) .
N2 C22 1.482(5) .
N3 C30 1.326(5) .
N3 C26 1.482(5) .
N4 C30 1.340(5) .
N4 C37 1.497(5) .
C1 B5 1.576(6) .
C1 B4 1.629(6) .
C1 B6 1.768(6) .
C1 B3 1.800(6) .
C2 B11 1.579(6) .
C2 B7 1.641(6) .
C2 B6 1.697(7) .
C2 B3 2.010(6) .
C11 C12 1.481(8) .
C11 C13 1.501(7) .
C11 C14 1.555(8) .
C15 C16 1.493(5) .
C16 C17 1.376(6) .
C16 C21 1.382(6) .
C17 C18 1.395(6) .
C18 C19 1.362(8) .
C19 C20 1.362(8) .
C20 C21 1.393(7) .
C22 C23 1.485(6) .
C22 C25 1.484(7) .
C22 C24 1.525(7) .
C26 C27 1.493(7) .
C26 C29 1.499(6) .
C26 C28 1.519(8) .
C30 C31 1.487(5) .
C31 C36 1.382(5) .
C31 C32 1.382(5) .
C32 C33 1.376(6) .
C33 C34 1.366(7) .
C34 C35 1.352(7) .
C35 C36 1.379(6) .
C37 C38 1.530(6) .
C37 C39 1.532(7) .
C37 C40 1.533(6) .
C41 O1 1.331(8) .
C41 C42 1.417(10) .
C42 C43 1.406(13) .
C43 C44 1.459(12) .
C44 O1 1.400(8) .
C45 O2 1.383(7) .
C45 C46 1.472(9) .
C46 C47 1.417(10) .
C47 C48 1.436(8) .
C48 O2 1.398(6) .
B3 B13 1.783(6) .
B3 B8 1.811(6) .
B3 B4 1.915(7) .
B3 B7 1.933(7) .
B4 B9 1.753(6) .
B4 B8 1.777(7) .
B4 B5 1.799(7) .
B5 B10 1.789(6) .
B5 B9 1.795(7) .
B5 B6 1.971(8) .
B6 B10 1.881(6) .
B6 B11 1.988(7) .
B7 B12 1.749(6) .
B7 B8 1.767(6) .
B7 B11 1.802(7) .
B8 B12 1.819(6) .
B8 B9 1.822(7) .
B8 Na1 2.999(5) 2_676
B9 B12 1.746(6) .
B9 B10 1.800(7) .
B10 B12 1.793(7) .
B10 B11 1.807(7) .
B11 B12 1.779(7) .

loop_
_platon_squeeze_void_nr
_platon_squeeze_void_average_x
_platon_squeeze_void_average_y
_platon_squeeze_void_average_z
_platon_squeeze_void_volume
_platon_squeeze_void_count_electrons
1 0.500 0.500 0.000 245.5 17.4
